data_7134123
loop_
_publ_author_name
'Wu, Qi'
'Li, Qianxi'
'Zou, Wenkang'
'Zhang, Zheyu'
'Zhou, Yan'
'Zhao, Qihua'

_publ_section_title
;
 Two novel lanthanide metal-organic frameworks based on
 tetraphenylethylene for ultra-high proton conduction.
;
_journal_name_full 'Chemical communications (Cambridge, England)'
_journal_paper_doi 10.1039/d4cc06013j
_journal_year 2025
_chemical_formula_moiety 'C58 H29.51 Eu F4 N O11, C2 H8 N, C3 H7 N O'
_chemical_formula_sum 'C57 H0 Eu F4 N O10'
_chemical_formula_weight 1086.54
_space_group_crystal_system monoclinic
_space_group_IT_number 14
_space_group_name_Hall '-P 2ybc'
_space_group_name_H-M_alt 'P 1 21/c 1'
_atom_sites_solution_hydrogens geom
_audit_creation_date 2024-07-25
_audit_creation_method
;
Olex2 1.2
(compiled 2018.05.29 svn.r3508 for OlexSys, GUI svn.r5506)
;
_audit_update_record
;
2024-08-31 deposited with the CCDC.	2024-12-20 downloaded from the CCDC.
;
_cell_angle_alpha 90
_cell_angle_beta 119.898(3)
_cell_angle_gamma 90
_cell_formula_units_Z 4
_cell_length_a 24.9479(14)
_cell_length_b 9.1728(5)
_cell_length_c 39.8370(17)
_cell_measurement_reflns_used 9215
_cell_measurement_temperature 293(2)
_cell_measurement_theta_max 56.95
_cell_measurement_theta_min 3.89
_cell_volume 7903.1(7)
_computing_cell_refinement 'SAINT v8.37A (Bruker, 2015)'
_computing_data_reduction 'SAINT v8.37A (Bruker, 2015)'
_computing_molecular_graphics 'Olex2 (Dolomanov et al., 2009)'
_computing_publication_material 'Olex2 (Dolomanov et al., 2009)'
_computing_structure_refinement 'ShelXL (Sheldrick, 2015)'
_computing_structure_solution 'SHELXT 2018/2 (Sheldrick, 2018)'
_diffrn_ambient_temperature 293(2)
_diffrn_measured_fraction_theta_full 0.991
_diffrn_measured_fraction_theta_max 0.988
_diffrn_measurement_device_type 'Bruker APEX-II CCD'
_diffrn_measurement_method '\f and \w scans'
_diffrn_radiation_type GaK\a
_diffrn_radiation_wavelength 1.34139
_diffrn_reflns_av_R_equivalents 0.0819
_diffrn_reflns_av_unetI/netI 0.0679
_diffrn_reflns_Laue_measured_fraction_full 0.991
_diffrn_reflns_Laue_measured_fraction_max 0.988
_diffrn_reflns_limit_h_max 31
_diffrn_reflns_limit_h_min -31
_diffrn_reflns_limit_k_max 11
_diffrn_reflns_limit_k_min -11
_diffrn_reflns_limit_l_max 49
_diffrn_reflns_limit_l_min -49
_diffrn_reflns_number 94009
_diffrn_reflns_point_group_measured_fraction_full 0.991
_diffrn_reflns_point_group_measured_fraction_max 0.988
_diffrn_reflns_theta_full 53.594
_diffrn_reflns_theta_max 57.053
_diffrn_reflns_theta_min 2.042
_exptl_absorpt_coefficient_mu 4.403
_exptl_absorpt_correction_T_max 0.7512
_exptl_absorpt_correction_T_min 0.5161
_exptl_absorpt_correction_type none
_exptl_crystal_colour 'clear light yellow'
_exptl_crystal_colour_lustre clear
_exptl_crystal_colour_modifier light
_exptl_crystal_colour_primary yellow
_exptl_crystal_density_diffrn 0.913
_exptl_crystal_description needle
_exptl_crystal_F_000 2112
_exptl_crystal_size_max 0.4
_exptl_crystal_size_mid 0.1
_exptl_crystal_size_min 0.1
_refine_diff_density_max 1.797
_refine_diff_density_min -1.095
_refine_diff_density_rms 0.085
_refine_ls_extinction_method none
_refine_ls_goodness_of_fit_ref 1.034
_refine_ls_hydrogen_treatment constr
_refine_ls_matrix_type full
_refine_ls_number_parameters 798
_refine_ls_number_reflns 16042
_refine_ls_number_restraints 24
_refine_ls_restrained_S_all 1.089
_refine_ls_R_factor_all 0.0654
_refine_ls_R_factor_gt 0.0485
_refine_ls_shift/su_max 0.001
_refine_ls_shift/su_mean 0.000
_refine_ls_structure_factor_coef Fsqd
_refine_ls_weighting_details 'w=1/[\s^2^(Fo^2^)+(0.0620P)^2^+7.4126P] where P=(Fo^2^+2Fc^2^)/3'
_refine_ls_weighting_scheme calc
_refine_ls_wR_factor_gt 0.1212
_refine_ls_wR_factor_ref 0.1285
_reflns_Friedel_coverage 0.000
_reflns_number_gt 12630
_reflns_number_total 16042
_reflns_threshold_expression 'I > 2\s(I)'
_cod_data_source_file d4cc06013j2.cif
_cod_data_source_block Eu-MOF
_cod_database_code 7134123
_shelx_shelxl_version_number 2018/3
_shelx_space_group_comment
;
The symmetry employed for this shelxl refinement is uniquely defined
by the following loop, which should always be used as a source of
symmetry information in preference to the above space-group names.
They are only intended as comments.
;
_shelx_estimated_absorpt_t_max 0.667
_shelx_estimated_absorpt_t_min 0.272
_olex2_refinement_description
;
1. Fixed Uiso
 At 1.2 times of:
  All C(H) groups, All C(H,H) groups, All N(H,H) groups
 At 1.5 times of:
  All C(H,H,H) groups
2. Restrained distances
 N2-C3AA
 1.42 with sigma of 0.02
 C7AA-N2
 1.42 with sigma of 0.02
 N5-C2AA
 1.42 with sigma of 0.02
3. Rigid bond restraints
 C57, F5, C56
 with sigma for 1-2 distances of 0.01 and sigma for 1-3 distances of 0.01
4. Uiso/Uaniso restraints and constraints
Uanis(F5) \\sim Ueq, Uanis(C56) \\sim Ueq, Uanis(C57) \\sim Ueq: with sigma of
0.01 and sigma for terminal atoms of 0.01
5. Others
 Sof(N2)=Sof(C1AA)=Sof(C3AA)=Sof(H3AA)=Sof(C7AA)=1-FVAR(1)
 Sof(N5)=Sof(C0AA)=Sof(C2AA)=Sof(H2AA)=Sof(H2AB)=Sof(C8AA)=FVAR(1)
 Fixed Sof: F3(0.5) F4(0.5) H48(0.5) H50(0.5)
6.a Secondary CH2 refined with riding coordinates:
 N1(H1A,H1B), C2AA(H2AA,H2AB)
6.b Aromatic/amide H refined with riding coordinates:
 C8(H8), C10(H10), C11(H11), C16(H16), C19(H19), C20(H20), C21(H21), C22(H22),
 C27(H27), C28(H28), C29(H29), C30(H30), C31(H31), C32(H32), C34(H34), C35(H35),
  C36(H36), C38(H38), C40(H40), C43(H43), C44(H44), C46(H46), C47(H47),
 C48(H48), C49(H49), C50(H50), C51(H51), C52(H52), C56(H56), C3AA(H3AA),
 C4AA(H4AA)
6.c Idealised Me refined as rotating group:
 C53(H53A,H53B,H53C), C55(H55A,H55B,H55C), C6AA(H6AA,H6AB,H6AC), C5AA(H5AA,
 H5AB,H5AC)
;
_platon_squeeze_void_probe_radius 1.20
_olex2_submission_special_instructions 'No special instructions were received'

loop_
_space_group_symop_operation_xyz
'x, y, z'
'-x, y+1/2, -z+1/2'
'-x, -y, -z'
'x, -y-1/2, z-1/2'

loop_
_atom_site_label
_atom_site_type_symbol
_atom_site_fract_x
_atom_site_fract_y
_atom_site_fract_z
_atom_site_U_iso_or_equiv
_atom_site_adp_type
_atom_site_occupancy
_atom_site_site_symmetry_order
_atom_site_calc_flag
_atom_site_refinement_flags_posn
_atom_site_refinement_flags_adp
_atom_site_refinement_flags_occupancy
_atom_site_disorder_assembly
_atom_site_disorder_group
Eu1 Eu 0.43022(2) -1.01582(2) 0.17898(2) 0.02227(7) Uani 1 1 d . . . . .
F1 F 0.36051(16) -0.5939(3) 0.07916(8) 0.0842(12) Uani 1 1 d . . . . .
F2 F -0.29260(16) -0.0712(5) -0.24163(9) 0.0992(14) Uani 1 1 d . . . . .
F3 F -0.1593(3) -0.7011(7) -0.44728(14) 0.0677(18) Uani 0.5 1 d . . P A 1
F4 F -0.3135(3) -0.6483(12) -0.40364(19) 0.120(4) Uani 0.5 1 d . . P B 2
F5 F 0.3514(3) -1.0955(9) -0.2017(3) 0.282(4) Uani 1 1 d . U . . .
O1 O 0.49301(13) -1.1228(3) 0.24077(7) 0.0379(7) Uani 1 1 d . . . . .
O2 O 0.50130(13) -0.8220(3) -0.16685(8) 0.0397(7) Uani 1 1 d . . . . .
O3 O 0.53261(14) -1.2950(3) 0.28481(8) 0.0418(7) Uani 1 1 d . . . . .
O4 O 0.38266(15) -1.0340(3) 0.10829(8) 0.0438(8) Uani 1 1 d . . . . .
O5 O -0.36373(14) -0.0259(4) -0.20923(9) 0.0495(9) Uani 1 1 d . . . . .
O6 O 0.40538(16) -0.8141(4) 0.13165(9) 0.0620(10) Uani 1 1 d . . . . .
O7 O 0.46727(15) -1.0434(4) -0.18478(11) 0.0527(9) Uani 1 1 d . . . . .
O8 O -0.2818(2) -0.7724(5) -0.49407(10) 0.0766(13) Uani 1 1 d . . . . .
O9 O -0.31808(18) -0.0433(6) -0.14716(10) 0.0935(17) Uani 1 1 d . . . . .
O10 O -0.3465(2) -0.6691(7) -0.47887(13) 0.126(2) Uani 1 1 d . . . . .
C1 C 0.05687(16) -0.5977(4) -0.19570(10) 0.0248(8) Uani 1 1 d . . . . .
C2 C 0.00380(16) -0.5943(4) -0.23569(10) 0.0251(8) Uani 1 1 d . . . . .
C3 C 0.11720(16) -0.6407(4) -0.19233(10) 0.0259(8) Uani 1 1 d . . . . .
C4 C 0.10074(17) -0.6156(4) -0.12441(10) 0.0279(8) Uani 1 1 d . . . . .
C5 C -0.00317(18) -0.4976(4) -0.16637(11) 0.0274(8) Uani 1 1 d . . . . .
C6 C -0.09364(19) -0.6161(5) -0.31272(11) 0.0351(10) Uani 1 1 d . . . . .
C7 C 0.46051(18) -0.9160(5) -0.17632(12) 0.0334(9) Uani 1 1 d . . . . .
C8 C 0.12048(18) -0.7648(5) -0.21136(11) 0.0319(9) Uani 1 1 d . . . . .
H8 H 0.084940 -0.818971 -0.226592 0.038 Uiso 1 1 calc R . . . .
C9 C 0.05198(17) -0.5719(4) -0.16373(10) 0.0268(8) Uani 1 1 d . . . . .
C10 C 0.00987(19) -0.5376(4) -0.26644(11) 0.0298(9) Uani 1 1 d . . . . .
H10 H 0.046516 -0.492537 -0.261450 0.036 Uiso 1 1 calc R . . . .
C11 C -0.02591(17) -0.3704(4) -0.18792(11) 0.0288(9) Uani 1 1 d . . . . .
H11 H -0.007203 -0.333295 -0.201289 0.035 Uiso 1 1 calc R . . . .
C12 C 0.19166(19) -0.6991(5) -0.04930(11) 0.0371(10) Uani 1 1 d . . . . .
C13 C 0.2398(2) -0.7474(5) -0.00981(11) 0.0379(10) Uani 1 1 d . . . . .
C14 C -0.15936(18) -0.2746(5) -0.17250(11) 0.0323(9) Uani 1 1 d . . . . .
C15 C 0.22965(18) -0.7305(5) -0.18610(11) 0.0330(9) Uani 1 1 d . . . . .
C16 C -0.0391(2) -0.5489(5) -0.30450(11) 0.0344(10) Uani 1 1 d . . . . .
H16 H -0.034732 -0.510302 -0.324598 0.041 Uiso 1 1 calc R . . . .
C17 C -0.1450(2) -0.6362(5) -0.35351(12) 0.0429(11) Uani 1 1 d . . . . .
C18 C 0.5202(2) -1.2395(5) 0.25366(12) 0.0404(10) Uani 1 1 d . . . . .
C19 C 0.1747(2) -0.7910(5) -0.08108(12) 0.0398(10) Uani 1 1 d . . . . .
H19 H 0.193779 -0.881294 -0.077532 0.048 Uiso 1 1 calc R . . . .
C20 C 0.13020(19) -0.7483(5) -0.11744(11) 0.0340(9) Uani 1 1 d . . . . .
H20 H 0.119506 -0.811290 -0.138123 0.041 Uiso 1 1 calc R . . . .
C21 C -0.05171(18) -0.6619(5) -0.24451(11) 0.0324(9) Uani 1 1 d . . . . .
H21 H -0.056620 -0.701063 -0.224675 0.039 Uiso 1 1 calc R . . . .
C22 C -0.07596(18) -0.2982(5) -0.18971(11) 0.0333(9) Uani 1 1 d . . . . .
H22 H -0.090155 -0.212604 -0.203994 0.040 Uiso 1 1 calc R . . . .
C23 C -0.10542(17) -0.3525(5) -0.17032(11) 0.0305(9) Uani 1 1 d . . . . .
C24 C -0.31800(18) -0.0607(5) -0.17806(12) 0.0328(9) Uani 1 1 d . . . . .
C25 C 0.37599(19) -0.8984(6) 0.10360(11) 0.0377(10) Uani 1 1 d . . . . .
C26 C -0.26147(19) -0.1276(5) -0.17642(12) 0.0333(9) Uani 1 1 d . . . . .
C27 C 0.1170(2) -0.5245(5) -0.09246(12) 0.0368(10) Uani 1 1 d . . . . .
H27 H 0.097155 -0.435257 -0.096004 0.044 Uiso 1 1 calc R . . . .
C28 C 0.1621(2) -0.5661(5) -0.05584(11) 0.0401(11) Uani 1 1 d . . . . .
H28 H 0.172823 -0.503237 -0.035122 0.048 Uiso 1 1 calc R . . . .
C29 C 0.17627(18) -0.8082(5) -0.20779(11) 0.0331(9) Uani 1 1 d . . . . .
H29 H 0.177565 -0.892193 -0.220433 0.040 Uiso 1 1 calc R . . . .
C30 C -0.21693(19) -0.1925(5) -0.14240(12) 0.0381(10) Uani 1 1 d . . . . .
H30 H -0.220623 -0.185904 -0.120348 0.046 Uiso 1 1 calc R . . . .
C31 C 0.22566(18) -0.6026(5) -0.16833(13) 0.0419(11) Uani 1 1 d . . . . .
H31 H 0.260770 -0.545573 -0.154350 0.050 Uiso 1 1 calc R . . . .
C32 C -0.09935(19) -0.6717(5) -0.28215(12) 0.0374(10) Uani 1 1 d . . . . .
H32 H -0.136131 -0.716374 -0.287267 0.045 Uiso 1 1 calc R . . . .
C33 C 0.40128(19) -0.8724(5) -0.17800(13) 0.0402(10) Uani 1 1 d . . . . .
C34 C -0.0824(2) -0.4785(5) -0.14874(13) 0.0373(10) Uani 1 1 d . . . . .
H34 H -0.101151 -0.515770 -0.135407 0.045 Uiso 1 1 calc R . . . .
C35 C -0.2032(2) -0.2073(5) -0.20650(13) 0.0432(11) Uani 1 1 d . . . . .
H35 H -0.198884 -0.209102 -0.228366 0.052 Uiso 1 1 calc R . . . .
C36 C -0.0322(2) -0.5498(5) -0.14664(12) 0.0362(10) Uani 1 1 d . . . . .
H36 H -0.017490 -0.634092 -0.131816 0.043 Uiso 1 1 calc R . . . .
C37 C 0.3305(2) -0.8422(5) 0.06437(11) 0.0371(10) Uani 1 1 d . . . . .
C38 C 0.17058(19) -0.5598(5) -0.17120(12) 0.0364(10) Uani 1 1 d . . . . .
H38 H 0.169265 -0.475253 -0.158739 0.044 Uiso 1 1 calc R . . . .
C39 C -0.25307(19) -0.1380(5) -0.20767(12) 0.0408(11) Uani 1 1 d . . . . .
C40 C 0.2788(2) -0.6468(5) 0.01773(12) 0.0471(12) Uani 1 1 d . . . . .
H40 H 0.275153 -0.547753 0.011981 0.057 Uiso 1 1 calc R . . . .
C41 C 0.3231(2) -0.6970(5) 0.05389(12) 0.0473(12) Uani 1 1 d . . . . .
C42 C 0.28931(19) -0.7783(5) -0.18271(12) 0.0367(10) Uani 1 1 d . . . . .
C43 C -0.16750(19) -0.2663(5) -0.14042(12) 0.0395(10) Uani 1 1 d . . . . .
H43 H -0.139169 -0.311307 -0.117394 0.047 Uiso 1 1 calc R . . . .
C44 C -0.1332(2) -0.6630(5) -0.38322(12) 0.0461(12) Uani 1 1 d . . . . .
H44 H -0.092560 -0.663902 -0.378226 0.055 Uiso 1 1 calc R . . . .
C45 C -0.2423(3) -0.6884(6) -0.42958(14) 0.0600(15) Uani 1 1 d . . . . .
C46 C 0.2460(2) -0.8928(5) 0.00025(12) 0.0495(13) Uani 1 1 d . . . . .
H46 H 0.219727 -0.961090 -0.017659 0.059 Uiso 1 1 calc R . . . .
C47 C 0.2911(2) -0.9385(5) 0.03686(12) 0.0483(12) Uani 1 1 d . . . . .
H47 H 0.294645 -1.037289 0.042816 0.058 Uiso 1 1 calc R . . . .
C48 C -0.1809(3) -0.6887(5) -0.42027(13) 0.0525(13) Uani 1 1 d . . . . .
H48 H -0.171495 -0.706862 -0.439732 0.063 Uiso 0.5 1 calc R . P A 2
C49 C -0.2064(2) -0.6349(6) -0.36206(14) 0.0581(14) Uani 1 1 d . . . . .
H49 H -0.215827 -0.617581 -0.342568 0.070 Uiso 1 1 calc R . . . .
C50 C -0.2533(2) -0.6594(7) -0.39963(15) 0.0678(16) Uani 1 1 d . . . . .
H50 H -0.294067 -0.656275 -0.404892 0.081 Uiso 0.5 1 calc R . P B 1
C51 C 0.3954(2) -0.7460(7) -0.1634(2) 0.080(2) Uani 1 1 d . . . . .
H51 H 0.429896 -0.685948 -0.150978 0.096 Uiso 1 1 calc R . . . .
C52 C 0.3410(2) -0.6998(7) -0.1658(2) 0.082(2) Uani 1 1 d . . . . .
H52 H 0.340475 -0.610143 -0.155049 0.099 Uiso 1 1 calc R . . . .
C54 C -0.2944(3) -0.7133(8) -0.47082(17) 0.0756(18) Uani 1 1 d . . . . .
C56 C 0.2956(3) -0.9132(8) -0.1942(3) 0.111(3) Uani 1 1 d . U . . .
H56 H 0.262895 -0.978812 -0.203214 0.134 Uiso 1 1 calc R . . . .
C57 C 0.3502(3) -0.9544(8) -0.1925(3) 0.114(3) Uani 1 1 d . U . . .
N1 N 0.4790(2) -0.3573(5) -0.17468(15) 0.0717(14) Uani 1 1 d . . . . .
H1A H 0.493084 -0.278262 -0.180734 0.086 Uiso 1 1 calc R . . . .
H1B H 0.478404 -0.338271 -0.152963 0.086 Uiso 1 1 calc R . . . .
C53 C 0.5221(3) -0.4790(6) -0.1674(2) 0.0714(17) Uani 1 1 d . . . . .
H53A H 0.521990 -0.502702 -0.190941 0.107 Uiso 1 1 calc GR . . . .
H53B H 0.509256 -0.562585 -0.158712 0.107 Uiso 1 1 calc GR . . . .
H53C H 0.563019 -0.450985 -0.147957 0.107 Uiso 1 1 calc GR . . . .
C55 C 0.4136(3) -0.3867(8) -0.20672(19) 0.088(2) Uani 1 1 d . . . . .
H55A H 0.414131 -0.416117 -0.229688 0.133 Uiso 1 1 calc GR . . . .
H55B H 0.389344 -0.299674 -0.211957 0.133 Uiso 1 1 calc GR . . . .
H55C H 0.395871 -0.462973 -0.198865 0.133 Uiso 1 1 calc GR . . . .
O0AA O 0.38462(14) -1.2518(3) 0.17116(9) 0.0461(8) Uani 1 1 d . . . . .
N2 N 0.3483(6) -1.4544(12) 0.1865(4) 0.043(3) Uani 0.489(8) 1 d D . P . .
N5 N 0.3195(5) -1.4419(12) 0.1455(3) 0.054(3) Uani 0.511(8) 1 d D . P . .
C0AA C 0.3439(4) -1.3124(10) 0.1432(3) 0.045(3) Uani 0.511(8) 1 d . . P . .
C1AA C 0.3751(4) -1.3249(11) 0.1950(3) 0.046(3) Uani 0.489(8) 1 d . . P . .
C3AA C 0.3427(6) -1.5356(13) 0.2151(4) 0.069(4) Uani 0.489(8) 1 d D . P . .
H3AA H 0.341516 -1.568728 0.236755 0.083 Uiso 0.489(8) 1 calc R . P . .
C2AA C 0.2690(7) -1.5073(15) 0.1127(4) 0.101(6) Uani 0.511(8) 1 d D . P . .
H2AA H 0.271385 -1.523776 0.089423 0.121 Uiso 0.511(8) 1 calc R . P . .
H2AB H 0.228364 -1.508255 0.110326 0.121 Uiso 0.511(8) 1 calc R . P . .
O1AA O -0.0957(3) -0.9136(7) -0.1928(2) 0.137(2) Uani 1 1 d . . . . .
N0AA N -0.1863(4) -0.8083(8) -0.2086(3) 0.127(3) Uani 1 1 d . . . . .
C4AA C -0.1320(4) -0.8666(8) -0.1829(3) 0.111(3) Uani 1 1 d . . . . .
H4AA H -0.121347 -0.871660 -0.156950 0.133 Uiso 1 1 calc R . . . .
C6AA C -0.2242(5) -0.7429(11) -0.1941(4) 0.193(6) Uani 1 1 d . . . . .
H6AA H -0.205546 -0.760760 -0.166804 0.290 Uiso 1 1 calc GR . . . .
H6AB H -0.264822 -0.785251 -0.207243 0.290 Uiso 1 1 calc GR . . . .
H6AC H -0.227278 -0.639728 -0.198742 0.290 Uiso 1 1 calc GR . . . .
C5AA C -0.2082(6) -0.8097(18) -0.2497(5) 0.251(9) Uani 1 1 d . . . . .
H5AA H -0.184201 -0.877642 -0.255086 0.376 Uiso 1 1 calc GR . . . .
H5AB H -0.204082 -0.713961 -0.257880 0.376 Uiso 1 1 calc GR . . . .
H5AC H -0.250879 -0.838358 -0.263396 0.376 Uiso 1 1 calc GR . . . .
C7AA C 0.3228(12) -1.525(3) 0.1498(6) 0.111(9) Uani 0.489(8) 1 d D . P . .
C8AA C 0.3407(9) -1.520(2) 0.1822(6) 0.072(6) Uani 0.511(8) 1 d . . P . .

loop_
_atom_site_aniso_label
_atom_site_aniso_U_11
_atom_site_aniso_U_22
_atom_site_aniso_U_33
_atom_site_aniso_U_23
_atom_site_aniso_U_13
_atom_site_aniso_U_12
Eu1 0.01724(10) 0.02728(12) 0.02130(10) 0.00077(7) 0.00884(8) 0.00469(8)
F1 0.096(3) 0.0491(19) 0.0465(17) 0.0009(14) -0.0110(16) -0.0164(18)
F2 0.072(2) 0.172(4) 0.062(2) 0.038(2) 0.0399(19) 0.068(3)
F3 0.086(5) 0.062(4) 0.033(3) -0.002(3) 0.012(3) 0.004(3)
F4 0.039(4) 0.245(11) 0.052(4) -0.019(5) 0.005(3) -0.009(5)
F5 0.142(4) 0.183(5) 0.555(10) -0.171(6) 0.200(6) -0.014(4)
O1 0.0355(16) 0.0446(19) 0.0305(15) 0.0111(13) 0.0141(13) 0.0118(14)
O2 0.0251(15) 0.0465(19) 0.0535(18) -0.0050(14) 0.0242(14) 0.0036(14)
O3 0.0478(18) 0.0494(19) 0.0300(15) 0.0133(13) 0.0206(14) 0.0103(15)
O4 0.055(2) 0.042(2) 0.0252(14) 0.0036(12) 0.0128(14) 0.0197(15)
O5 0.0307(17) 0.078(2) 0.0401(17) -0.0017(16) 0.0178(15) 0.0189(16)
O6 0.065(2) 0.048(2) 0.0328(17) 0.0105(15) -0.0062(16) -0.0120(18)
O7 0.0354(18) 0.040(2) 0.092(3) -0.0009(18) 0.0389(19) 0.0057(15)
O8 0.087(3) 0.067(3) 0.040(2) -0.0056(18) 0.004(2) -0.007(2)
O9 0.048(2) 0.199(5) 0.045(2) 0.031(3) 0.0317(19) 0.067(3)
O10 0.061(3) 0.201(6) 0.067(3) -0.037(3) -0.006(2) 0.006(4)
C1 0.0187(18) 0.029(2) 0.0259(18) 0.0028(15) 0.0106(15) 0.0043(15)
C2 0.0178(18) 0.031(2) 0.0261(18) 0.0010(15) 0.0103(15) 0.0061(15)
C3 0.0178(19) 0.037(2) 0.0244(18) 0.0024(15) 0.0112(15) 0.0041(16)
C4 0.023(2) 0.034(2) 0.0226(18) 0.0011(15) 0.0079(16) 0.0047(16)
C5 0.0222(19) 0.032(2) 0.0277(18) 0.0003(15) 0.0124(16) 0.0078(16)
C6 0.028(2) 0.039(3) 0.028(2) -0.0008(17) 0.0059(17) 0.0057(19)
C7 0.024(2) 0.038(3) 0.039(2) 0.0058(18) 0.0163(18) 0.0056(19)
C8 0.022(2) 0.041(3) 0.032(2) -0.0058(17) 0.0126(17) 0.0023(17)
C9 0.024(2) 0.028(2) 0.0285(19) 0.0022(16) 0.0125(16) 0.0054(16)
C10 0.026(2) 0.034(2) 0.0285(19) 0.0027(16) 0.0134(17) 0.0067(17)
C11 0.026(2) 0.034(2) 0.031(2) 0.0062(16) 0.0181(17) 0.0056(17)
C12 0.034(2) 0.037(3) 0.0238(19) 0.0036(17) 0.0023(17) 0.0037(19)
C13 0.037(2) 0.036(3) 0.028(2) 0.0030(17) 0.0061(18) 0.0062(19)
C14 0.024(2) 0.040(2) 0.038(2) 0.0044(18) 0.0196(18) 0.0061(18)
C15 0.022(2) 0.040(2) 0.040(2) 0.0010(18) 0.0174(18) 0.0066(18)
C16 0.040(2) 0.037(2) 0.0248(19) 0.0053(17) 0.0151(18) 0.013(2)
C17 0.038(3) 0.041(3) 0.035(2) 0.0013(19) 0.008(2) -0.001(2)
C18 0.047(3) 0.041(3) 0.033(2) 0.0049(19) 0.019(2) 0.004(2)
C19 0.038(2) 0.031(2) 0.033(2) 0.0021(18) 0.0052(19) 0.0118(19)
C20 0.033(2) 0.035(2) 0.0250(19) -0.0018(16) 0.0078(17) 0.0047(18)
C21 0.025(2) 0.039(2) 0.032(2) 0.0024(17) 0.0129(17) 0.0019(18)
C22 0.030(2) 0.038(2) 0.037(2) 0.0113(18) 0.0210(19) 0.0147(18)
C23 0.021(2) 0.043(3) 0.031(2) 0.0032(17) 0.0158(17) 0.0071(17)
C24 0.024(2) 0.035(2) 0.042(2) 0.0035(18) 0.0182(19) 0.0055(17)
C25 0.028(2) 0.057(3) 0.023(2) 0.0038(19) 0.0088(17) -0.001(2)
C26 0.031(2) 0.035(2) 0.044(2) 0.0019(18) 0.026(2) 0.0065(18)
C27 0.036(2) 0.034(2) 0.032(2) 0.0006(17) 0.0094(18) 0.0111(19)
C28 0.044(3) 0.037(3) 0.026(2) -0.0052(18) 0.0075(19) 0.006(2)
C29 0.027(2) 0.041(3) 0.037(2) -0.0057(18) 0.0200(18) 0.0037(18)
C30 0.031(2) 0.056(3) 0.036(2) 0.008(2) 0.0227(19) 0.011(2)
C31 0.017(2) 0.053(3) 0.054(3) -0.011(2) 0.017(2) -0.0014(19)
C32 0.023(2) 0.043(3) 0.038(2) 0.0002(19) 0.0086(18) -0.0012(18)
C33 0.026(2) 0.046(3) 0.052(3) 0.004(2) 0.022(2) 0.008(2)
C34 0.035(2) 0.042(3) 0.046(2) 0.0110(19) 0.029(2) 0.0101(19)
C35 0.035(2) 0.062(3) 0.040(2) 0.004(2) 0.024(2) 0.018(2)
C36 0.036(2) 0.036(3) 0.041(2) 0.0129(18) 0.022(2) 0.0109(19)
C37 0.035(2) 0.041(3) 0.0233(19) 0.0024(17) 0.0056(18) 0.0015(19)
C38 0.026(2) 0.039(3) 0.043(2) -0.0057(19) 0.0159(19) 0.0054(18)
C39 0.025(2) 0.060(3) 0.037(2) 0.012(2) 0.0142(19) 0.017(2)
C40 0.048(3) 0.038(3) 0.035(2) 0.0046(19) 0.004(2) 0.007(2)
C41 0.049(3) 0.043(3) 0.028(2) -0.0042(19) 0.002(2) -0.003(2)
C42 0.023(2) 0.043(3) 0.046(2) -0.002(2) 0.0183(19) 0.0030(19)
C43 0.031(2) 0.055(3) 0.036(2) 0.011(2) 0.0187(19) 0.015(2)
C44 0.050(3) 0.041(3) 0.032(2) -0.0011(19) 0.009(2) 0.007(2)
C45 0.056(3) 0.056(4) 0.042(3) -0.002(2) 0.005(3) -0.004(3)
C46 0.054(3) 0.036(3) 0.032(2) -0.0020(19) 0.001(2) -0.005(2)
C47 0.050(3) 0.036(3) 0.035(2) 0.006(2) 0.003(2) 0.001(2)
C48 0.068(4) 0.045(3) 0.033(2) 0.000(2) 0.016(2) 0.010(3)
C49 0.037(3) 0.083(4) 0.039(3) -0.006(3) 0.007(2) -0.006(3)
C50 0.032(3) 0.092(5) 0.052(3) -0.004(3) 0.001(2) -0.008(3)
C51 0.037(3) 0.075(4) 0.139(6) -0.041(4) 0.052(4) -0.017(3)
C52 0.047(3) 0.072(4) 0.147(6) -0.056(4) 0.063(4) -0.013(3)
C54 0.066(4) 0.080(5) 0.048(3) -0.007(3) 0.005(3) -0.011(4)
C56 0.047(3) 0.087(5) 0.210(7) -0.063(5) 0.071(4) -0.012(3)
C57 0.058(4) 0.079(4) 0.211(7) -0.070(5) 0.071(4) -0.001(3)
N1 0.062(3) 0.067(3) 0.090(4) -0.013(3) 0.041(3) -0.015(3)
C53 0.076(4) 0.048(4) 0.080(4) 0.006(3) 0.031(4) 0.004(3)
C55 0.084(5) 0.096(6) 0.087(5) -0.013(4) 0.045(4) -0.023(4)
O0AA 0.0427(19) 0.0395(19) 0.058(2) -0.0058(16) 0.0262(17) -0.0055(15)
N2 0.035(6) 0.028(7) 0.072(7) -0.002(5) 0.032(5) -0.013(5)
N5 0.044(5) 0.052(7) 0.063(7) -0.002(5) 0.025(5) -0.010(5)
C0AA 0.042(6) 0.036(5) 0.067(6) -0.004(4) 0.034(5) -0.003(4)
C1AA 0.039(6) 0.050(7) 0.058(6) -0.005(5) 0.032(5) -0.003(5)
C3AA 0.080(9) 0.054(7) 0.094(10) 0.019(6) 0.058(8) -0.006(6)
C2AA 0.102(12) 0.101(12) 0.096(11) -0.033(8) 0.048(10) -0.053(9)
O1AA 0.133(5) 0.089(4) 0.238(7) 0.011(4) 0.130(5) 0.014(4)
N0AA 0.095(5) 0.090(5) 0.236(10) 0.037(6) 0.112(6) 0.008(4)
C4AA 0.092(6) 0.056(5) 0.214(10) -0.013(5) 0.098(7) 0.000(4)
C6AA 0.120(8) 0.103(8) 0.40(2) -0.034(10) 0.161(11) 0.000(6)
C5AA 0.217(14) 0.33(2) 0.306(19) 0.169(17) 0.209(15) 0.052(14)
C7AA 0.16(2) 0.112(18) 0.079(14) -0.043(13) 0.070(14) -0.078(16)
C8AA 0.061(9) 0.060(12) 0.082(12) 0.014(10) 0.027(8) -0.026(9)

loop_
_atom_type_symbol
_atom_type_description
_atom_type_scat_dispersion_real
_atom_type_scat_dispersion_imag
_atom_type_scat_source
C C 0.0148 0.0070 'International Tables Vol C Tables 4.2.6.8 and 6.1.1.4'
H H 0.0000 0.0000 'International Tables Vol C Tables 4.2.6.8 and 6.1.1.4'
Eu Eu -2.6997 10.5010 'International Tables Vol C Tables 4.2.6.8 and 6.1.1.4'
F F 0.0599 0.0411 'International Tables Vol C Tables 4.2.6.8 and 6.1.1.4'
N N 0.0253 0.0136 'International Tables Vol C Tables 4.2.6.8 and 6.1.1.4'
O O 0.0412 0.0250 'International Tables Vol C Tables 4.2.6.8 and 6.1.1.4'

loop_
_geom_angle_atom_site_label_1
_geom_angle_atom_site_label_2
_geom_angle_atom_site_label_3
_geom_angle
_geom_angle_site_symmetry_1
_geom_angle_site_symmetry_3
_geom_angle_publ_flag
O1 Eu1 O2 78.00(10) . 3_635 ?
O1 Eu1 O3 82.38(10) . 2_655 ?
O1 Eu1 O4 148.53(10) . . ?
O1 Eu1 O5 79.52(10) . 3_545 ?
O1 Eu1 O6 151.56(11) . . ?
O1 Eu1 O7 83.03(11) . 3_635 ?
O1 Eu1 O9 127.70(11) . 3_545 ?
O1 Eu1 C7 78.39(10) . 3_635 ?
O1 Eu1 C24 104.46(11) . 3_545 ?
O1 Eu1 C25 168.64(11) . . ?
O1 Eu1 O0AA 77.64(11) . . ?
O2 Eu1 O5 149.73(11) 3_635 3_545 ?
O2 Eu1 O6 103.49(12) 3_635 . ?
O2 Eu1 O7 51.72(10) 3_635 3_635 ?
O2 Eu1 O9 137.56(13) 3_635 3_545 ?
O2 Eu1 C7 25.75(11) 3_635 3_635 ?
O2 Eu1 C24 154.71(11) 3_635 3_545 ?
O2 Eu1 C25 91.89(12) 3_635 . ?
O3 Eu1 O2 121.79(10) 2_655 3_635 ?
O3 Eu1 O4 124.74(10) 2_655 . ?
O3 Eu1 O5 74.48(11) 2_655 3_545 ?
O3 Eu1 O6 72.69(10) 2_655 . ?
O3 Eu1 O7 71.93(11) 2_655 3_635 ?
O3 Eu1 O9 97.02(15) 2_655 3_545 ?
O3 Eu1 C7 96.76(12) 2_655 3_635 ?
O3 Eu1 C24 83.28(11) 2_655 3_545 ?
O3 Eu1 C25 98.91(12) 2_655 . ?
O3 Eu1 O0AA 149.52(10) 2_655 . ?
O4 Eu1 O2 73.91(10) . 3_635 ?
O4 Eu1 O5 120.12(10) . 3_545 ?
O4 Eu1 O6 52.16(11) . . ?
O4 Eu1 O7 90.46(12) . 3_635 ?
O4 Eu1 O9 69.69(11) . 3_545 ?
O4 Eu1 C7 82.36(11) . 3_635 ?
O4 Eu1 C24 95.24(11) . 3_545 ?
O4 Eu1 C25 26.40(11) . . ?
O5 Eu1 C7 157.14(11) 3_545 3_635 ?
O5 Eu1 C24 25.52(10) 3_545 3_545 ?
O5 Eu1 C25 111.75(11) 3_545 . ?
O6 Eu1 O5 105.95(12) . 3_545 ?
O6 Eu1 O7 76.49(12) . 3_635 ?
O6 Eu1 C7 90.95(13) . 3_635 ?
O6 Eu1 C24 86.31(13) . 3_545 ?
O6 Eu1 C25 26.33(12) . . ?
O7 Eu1 O5 143.79(12) 3_635 3_545 ?
O7 Eu1 C7 26.01(11) 3_635 3_635 ?
O7 Eu1 C24 153.04(12) 3_635 3_545 ?
O7 Eu1 C25 86.64(12) 3_635 . ?
O9 Eu1 O5 50.89(11) 3_545 3_545 ?
O9 Eu1 O6 70.12(14) 3_545 . ?
O9 Eu1 O7 146.61(14) 3_545 3_635 ?
O9 Eu1 C7 151.93(11) 3_545 3_635 ?
O9 Eu1 C24 25.57(11) 3_545 3_545 ?
O9 Eu1 C25 63.49(12) 3_545 . ?
C7 Eu1 C24 177.11(11) 3_635 3_545 ?
C25 Eu1 C7 90.25(12) . 3_635 ?
C25 Eu1 C24 86.89(12) . 3_545 ?
O0AA Eu1 O2 76.21(10) . 3_635 ?
O0AA Eu1 O4 82.11(11) . . ?
O0AA Eu1 O5 79.39(11) . 3_545 ?
O0AA Eu1 O6 130.63(11) . . ?
O0AA Eu1 O7 127.19(10) . 3_635 ?
O0AA Eu1 O9 77.88(15) . 3_545 ?
O0AA Eu1 C7 101.44(12) . 3_635 ?
O0AA Eu1 C24 79.75(11) . 3_545 ?
O0AA Eu1 C25 105.20(12) . . ?
C18 O1 Eu1 137.1(3) . . ?
C7 O2 Eu1 93.6(2) . 3_635 ?
C18 O3 Eu1 141.9(3) . 2_645 ?
C25 O4 Eu1 93.2(2) . . ?
C24 O5 Eu1 93.3(2) . 3_545 ?
C25 O6 Eu1 91.8(3) . . ?
C7 O7 Eu1 92.3(3) . 3_635 ?
C24 O9 Eu1 94.6(3) . 3_545 ?
C2 C1 C3 115.0(3) . . ?
C9 C1 C2 123.7(3) . . ?
C9 C1 C3 121.2(3) . . ?
C10 C2 C1 121.2(3) . . ?
C21 C2 C1 120.4(3) . . ?
C21 C2 C10 118.0(3) . . ?
C8 C3 C1 119.8(3) . . ?
C38 C3 C1 122.2(4) . . ?
C38 C3 C8 118.0(3) . . ?
C20 C4 C9 121.8(3) . . ?
C20 C4 C27 117.4(3) . . ?
C27 C4 C9 120.7(3) . . ?
C11 C5 C9 120.3(3) . . ?
C11 C5 C36 118.0(3) . . ?
C36 C5 C9 121.6(3) . . ?
C16 C6 C17 121.5(4) . . ?
C16 C6 C32 118.4(4) . . ?
C32 C6 C17 120.0(4) . . ?
O2 C7 Eu1 60.6(2) . 3_635 ?
O2 C7 O7 122.1(4) . . ?
O2 C7 C33 117.9(4) . . ?
O7 C7 Eu1 61.6(2) . 3_635 ?
O7 C7 C33 120.0(4) . . ?
C33 C7 Eu1 175.1(3) . 3_635 ?
C3 C8 H8 119.7 . . ?
C29 C8 C3 120.5(4) . . ?
C29 C8 H8 119.7 . . ?
C1 C9 C4 122.2(3) . . ?
C1 C9 C5 121.6(3) . . ?
C4 C9 C5 116.2(3) . . ?
C2 C10 H10 119.9 . . ?
C16 C10 C2 120.1(4) . . ?
C16 C10 H10 119.9 . . ?
C5 C11 H11 119.6 . . ?
C22 C11 C5 120.9(4) . . ?
C22 C11 H11 119.6 . . ?
C19 C12 C13 119.7(4) . . ?
C28 C12 C13 122.3(4) . . ?
C28 C12 C19 118.0(3) . . ?
C40 C13 C12 120.8(4) . . ?
C46 C13 C12 120.6(4) . . ?
C46 C13 C40 118.6(4) . . ?
C35 C14 C23 121.3(3) . . ?
C35 C14 C43 117.7(4) . . ?
C43 C14 C23 120.9(4) . . ?
C29 C15 C31 117.6(4) . . ?
C29 C15 C42 121.1(4) . . ?
C31 C15 C42 121.3(4) . . ?
C6 C16 C10 121.1(4) . . ?
C6 C16 H16 119.4 . . ?
C10 C16 H16 119.4 . . ?
C44 C17 C6 121.4(4) . . ?
C44 C17 C49 118.2(4) . . ?
C49 C17 C6 120.4(4) . . ?
O3 C18 O1 126.1(4) . . ?
C12 C19 H19 119.9 . . ?
C20 C19 C12 120.2(4) . . ?
C20 C19 H19 119.9 . . ?
C4 C20 H20 118.8 . . ?
C19 C20 C4 122.4(4) . . ?
C19 C20 H20 118.8 . . ?
C2 C21 H21 119.5 . . ?
C32 C21 C2 120.9(4) . . ?
C32 C21 H21 119.5 . . ?
C11 C22 H22 119.6 . . ?
C11 C22 C23 120.7(4) . . ?
C23 C22 H22 119.6 . . ?
C22 C23 C14 120.4(4) . . ?
C34 C23 C14 121.4(4) . . ?
C34 C23 C22 118.2(4) . . ?
O5 C24 Eu1 61.2(2) . 3_545 ?
O5 C24 O9 120.3(4) . . ?
O5 C24 C26 121.5(4) . . ?
O9 C24 Eu1 59.8(2) . 3_545 ?
O9 C24 C26 118.2(4) . . ?
C26 C24 Eu1 170.0(3) . 3_545 ?
O4 C25 Eu1 60.4(2) . . ?
O4 C25 C37 118.2(4) . . ?
O6 C25 Eu1 61.9(2) . . ?
O6 C25 O4 120.2(4) . . ?
O6 C25 C37 121.5(4) . . ?
C37 C25 Eu1 163.2(3) . . ?
C30 C26 C24 119.5(4) . . ?
C39 C26 C24 123.6(4) . . ?
C39 C26 C30 116.7(4) . . ?
C4 C27 H27 119.7 . . ?
C28 C27 C4 120.6(4) . . ?
C28 C27 H27 119.7 . . ?
C12 C28 H28 119.3 . . ?
C27 C28 C12 121.4(4) . . ?
C27 C28 H28 119.3 . . ?
C8 C29 H29 119.1 . . ?
C15 C29 C8 121.7(4) . . ?
C15 C29 H29 119.1 . . ?
C26 C30 H30 119.1 . . ?
C43 C30 C26 121.8(4) . . ?
C43 C30 H30 119.1 . . ?
C15 C31 H31 119.4 . . ?
C38 C31 C15 121.1(4) . . ?
C38 C31 H31 119.4 . . ?
C6 C32 H32 119.3 . . ?
C21 C32 C6 121.4(4) . . ?
C21 C32 H32 119.3 . . ?
C51 C33 C7 122.1(4) . . ?
C51 C33 C57 112.8(5) . . ?
C57 C33 C7 125.1(5) . . ?
C23 C34 H34 119.4 . . ?
C36 C34 C23 121.2(4) . . ?
C36 C34 H34 119.4 . . ?
C14 C35 H35 120.1 . . ?
C39 C35 C14 119.8(4) . . ?
C39 C35 H35 120.1 . . ?
C5 C36 H36 119.5 . . ?
C34 C36 C5 121.0(4) . . ?
C34 C36 H36 119.5 . . ?
C41 C37 C25 124.5(4) . . ?
C47 C37 C25 118.9(4) . . ?
C47 C37 C41 116.5(4) . . ?
C3 C38 H38 119.5 . . ?
C31 C38 C3 121.0(4) . . ?
C31 C38 H38 119.5 . . ?
F2 C39 C26 120.7(4) . . ?
F2 C39 C35 115.9(4) . . ?
C26 C39 C35 123.2(4) . . ?
C13 C40 H40 120.6 . . ?
C41 C40 C13 118.7(4) . . ?
C41 C40 H40 120.6 . . ?
F1 C41 C37 120.6(4) . . ?
F1 C41 C40 115.9(4) . . ?
C37 C41 C40 123.5(4) . . ?
C52 C42 C15 123.9(4) . . ?
C52 C42 C56 114.8(5) . . ?
C56 C42 C15 121.1(4) . . ?
C14 C43 H43 119.6 . . ?
C30 C43 C14 120.7(4) . . ?
C30 C43 H43 119.6 . . ?
C17 C44 H44 119.7 . . ?
C17 C44 C48 120.7(5) . . ?
C48 C44 H44 119.7 . . ?
C48 C45 C54 121.7(5) . . ?
C50 C45 C48 116.1(4) . . ?
C50 C45 C54 122.1(6) . . ?
C13 C46 H46 119.6 . . ?
C13 C46 C47 120.8(4) . . ?
C47 C46 H46 119.6 . . ?
C37 C47 C46 121.9(4) . . ?
C37 C47 H47 119.1 . . ?
C46 C47 H47 119.1 . . ?
C44 C48 F3 111.8(5) . . ?
C44 C48 C45 122.4(5) . . ?
C44 C48 H48 118.8 . . ?
C45 C48 F3 125.5(5) . . ?
C45 C48 H48 118.8 . . ?
C17 C49 H49 120.1 . . ?
C50 C49 C17 119.8(5) . . ?
C50 C49 H49 120.1 . . ?
C45 C50 F4 124.6(5) . . ?
C45 C50 C49 122.8(5) . . ?
C45 C50 H50 118.6 . . ?
C49 C50 F4 112.6(6) . . ?
C49 C50 H50 118.6 . . ?
C33 C51 H51 118.2 . . ?
C33 C51 C52 123.7(5) . . ?
C52 C51 H51 118.2 . . ?
C42 C52 C51 122.7(5) . . ?
C42 C52 H52 118.6 . . ?
C51 C52 H52 118.7 . . ?
O8 C54 C45 118.3(6) . . ?
O10 C54 O8 124.9(6) . . ?
O10 C54 C45 116.8(6) . . ?
C42 C56 H56 119.7 . . ?
C42 C56 C57 120.7(6) . . ?
C57 C56 H56 119.7 . . ?
F5 C57 C56 113.8(7) . . ?
C33 C57 F5 120.7(5) . . ?
C33 C57 C56 124.8(6) . . ?
H1A N1 H1B 107.7 . . ?
C53 N1 H1A 108.8 . . ?
C53 N1 H1B 108.8 . . ?
C53 N1 C55 113.9(5) . . ?
C55 N1 H1A 108.8 . . ?
C55 N1 H1B 108.8 . . ?
N1 C53 H53A 109.5 . . ?
N1 C53 H53B 109.5 . . ?
N1 C53 H53C 109.5 . . ?
H53A C53 H53B 109.5 . . ?
H53A C53 H53C 109.5 . . ?
H53B C53 H53C 109.5 . . ?
N1 C55 H55A 109.5 . . ?
N1 C55 H55B 109.5 . . ?
N1 C55 H55C 109.5 . . ?
H55A C55 H55B 109.5 . . ?
H55A C55 H55C 109.5 . . ?
H55B C55 H55C 109.5 . . ?
C0AA O0AA Eu1 131.6(5) . . ?
C0AA O0AA C1AA 93.5(7) . . ?
C1AA O0AA Eu1 129.1(5) . . ?
N5 N2 C7AA 31.7(10) . . ?
C1AA N2 N5 96.9(10) . . ?
C1AA N2 C3AA 120.5(11) . . ?
C1AA N2 C7AA 125.4(13) . . ?
C3AA N2 N5 139.8(11) . . ?
C3AA N2 C7AA 114.1(15) . . ?
C8AA N2 N5 81(3) . . ?
C8AA N2 C1AA 167(3) . . ?
C8AA N2 C3AA 65(3) . . ?
C8AA N2 C7AA 50(2) . . ?
N2 N5 C8AA 24.9(7) . . ?
C0AA N5 N2 99.3(10) . . ?
C0AA N5 C2AA 121.9(11) . . ?
C0AA N5 C8AA 122.8(12) . . ?
C2AA N5 N2 137.0(12) . . ?
C2AA N5 C8AA 115.2(13) . . ?
C7AA N5 N2 74.5(16) . . ?
C7AA N5 C0AA 150(3) . . ?
C7AA N5 C2AA 75(2) . . ?
C7AA N5 C8AA 50.1(16) . . ?
O0AA C0AA N5 122.6(9) . . ?
O0AA C0AA C1AA 44.7(5) . . ?
N5 C0AA C1AA 79.6(7) . . ?
O0AA C1AA N2 122.8(9) . . ?
O0AA C1AA C0AA 41.7(4) . . ?
O0AA C1AA C8AA 120.8(9) . . ?
N2 C1AA C0AA 83.8(8) . . ?
N2 C1AA C8AA 4.1(11) . . ?
C0AA C1AA C8AA 82.9(8) . . ?
N2 C3AA H3AA 167.0 . . ?
C8AA C3AA N2 26.1(7) . . ?
C8AA C3AA H3AA 167.0 . . ?
N5 C2AA H2AA 119.8 . . ?
N5 C2AA H2AB 119.8 . . ?
N5 C2AA C7AA 31.8(8) . . ?
H2AA C2AA H2AB 117.7 . . ?
C7AA C2AA H2AA 119.8 . . ?
C7AA C2AA H2AB 119.8 . . ?
C4AA N0AA C6AA 118.0(11) . . ?
C4AA N0AA C5AA 122.2(9) . . ?
C5AA N0AA C6AA 119.8(10) . . ?
O1AA C4AA N0AA 121.2(10) . . ?
O1AA C4AA H4AA 119.4 . . ?
N0AA C4AA H4AA 119.4 . . ?
N0AA C6AA H6AA 109.5 . . ?
N0AA C6AA H6AB 109.5 . . ?
N0AA C6AA H6AC 109.5 . . ?
H6AA C6AA H6AB 109.5 . . ?
H6AA C6AA H6AC 109.5 . . ?
H6AB C6AA H6AC 109.5 . . ?
N0AA C5AA H5AA 109.5 . . ?
N0AA C5AA H5AB 109.5 . . ?
N0AA C5AA H5AC 109.5 . . ?
H5AA C5AA H5AB 109.5 . . ?
H5AA C5AA H5AC 109.5 . . ?
H5AB C5AA H5AC 109.5 . . ?
N5 C7AA N2 73.8(16) . . ?
N5 C7AA C2AA 74(3) . . ?
N5 C7AA C8AA 98(2) . . ?
C2AA C7AA N2 136(2) . . ?
C8AA C7AA N2 25.1(9) . . ?
C8AA C7AA C2AA 144(3) . . ?
N2 C8AA N5 74(2) . . ?
N2 C8AA C1AA 9(2) . . ?
N2 C8AA C3AA 89(3) . . ?
N2 C8AA C7AA 104(3) . . ?
N5 C8AA C1AA 72.9(9) . . ?
C3AA C8AA N5 151(2) . . ?
C3AA C8AA C1AA 92.9(13) . . ?
C7AA C8AA N5 31.7(13) . . ?
C7AA C8AA C1AA 102.2(16) . . ?
C7AA C8AA C3AA 160(2) . . ?

loop_
_geom_bond_atom_site_label_1
_geom_bond_atom_site_label_2
_geom_bond_distance
_geom_bond_site_symmetry_2
_geom_bond_publ_flag
Eu1 O1 2.373(3) . ?
Eu1 O2 2.488(3) 3_635 ?
Eu1 O3 2.389(3) 2_655 ?
Eu1 O4 2.456(3) . ?
Eu1 O5 2.518(3) 3_545 ?
Eu1 O6 2.490(3) . ?
Eu1 O7 2.510(3) 3_635 ?
Eu1 O9 2.489(3) 3_545 ?
Eu1 C7 2.850(4) 3_635 ?
Eu1 C24 2.869(4) 3_545 ?
Eu1 C25 2.821(4) . ?
Eu1 O0AA 2.392(3) . ?
F1 C41 1.358(5) . ?
F2 C39 1.360(5) . ?
F3 C48 1.428(8) . ?
F4 C50 1.433(9) . ?
F5 C57 1.349(9) . ?
O1 C18 1.234(5) . ?
O2 C7 1.241(5) . ?
O3 C18 1.230(5) . ?
O4 C25 1.256(5) . ?
O5 C24 1.238(5) . ?
O6 C25 1.252(5) . ?
O7 C7 1.251(5) . ?
O8 C54 1.241(8) . ?
O9 C24 1.242(5) . ?
O10 C54 1.241(8) . ?
C1 C2 1.480(5) . ?
C1 C3 1.496(5) . ?
C1 C9 1.359(5) . ?
C2 C10 1.407(5) . ?
C2 C21 1.393(5) . ?
C3 C8 1.393(5) . ?
C3 C38 1.384(5) . ?
C4 C9 1.482(5) . ?
C4 C20 1.377(5) . ?
C4 C27 1.403(5) . ?
C5 C9 1.491(5) . ?
C5 C11 1.391(5) . ?
C5 C36 1.393(6) . ?
C6 C16 1.377(6) . ?
C6 C17 1.497(5) . ?
C6 C32 1.392(6) . ?
C7 C33 1.500(6) . ?
C8 H8 0.9300 . ?
C8 C29 1.385(5) . ?
C10 H10 0.9300 . ?
C10 C16 1.398(5) . ?
C11 H11 0.9300 . ?
C11 C22 1.383(5) . ?
C12 C13 1.493(5) . ?
C12 C19 1.400(6) . ?
C12 C28 1.382(6) . ?
C13 C40 1.392(6) . ?
C13 C46 1.379(6) . ?
C14 C23 1.488(5) . ?
C14 C35 1.391(6) . ?
C14 C43 1.393(5) . ?
C15 C29 1.371(6) . ?
C15 C31 1.399(6) . ?
C15 C42 1.492(5) . ?
C16 H16 0.9300 . ?
C17 C44 1.378(6) . ?
C17 C49 1.394(7) . ?
C19 H19 0.9300 . ?
C19 C20 1.372(5) . ?
C20 H20 0.9300 . ?
C21 H21 0.9300 . ?
C21 C32 1.375(5) . ?
C22 H22 0.9300 . ?
C22 C23 1.397(5) . ?
C23 C34 1.383(6) . ?
C24 C26 1.509(5) . ?
C25 C37 1.493(5) . ?
C26 C30 1.387(6) . ?
C26 C39 1.365(6) . ?
C27 H27 0.9300 . ?
C27 C28 1.380(6) . ?
C28 H28 0.9300 . ?
C29 H29 0.9300 . ?
C30 H30 0.9300 . ?
C30 C43 1.374(5) . ?
C31 H31 0.9300 . ?
C31 C38 1.378(6) . ?
C32 H32 0.9300 . ?
C33 C51 1.337(7) . ?
C33 C57 1.338(8) . ?
C34 H34 0.9300 . ?
C34 C36 1.378(6) . ?
C35 H35 0.9300 . ?
C35 C39 1.376(6) . ?
C36 H36 0.9300 . ?
C37 C41 1.380(6) . ?
C37 C47 1.368(6) . ?
C38 H38 0.9300 . ?
C40 H40 0.9300 . ?
C40 C41 1.386(6) . ?
C42 C52 1.330(7) . ?
C42 C56 1.355(8) . ?
C43 H43 0.9300 . ?
C44 H44 0.9300 . ?
C44 C48 1.378(6) . ?
C45 C48 1.385(8) . ?
C45 C50 1.378(8) . ?
C45 C54 1.521(7) . ?
C46 H46 0.9300 . ?
C46 C47 1.390(6) . ?
C47 H47 0.9300 . ?
C48 H48 0.9300 . ?
C49 H49 0.9300 . ?
C49 C50 1.384(6) . ?
C50 H50 0.9300 . ?
C51 H51 0.9300 . ?
C51 C52 1.379(7) . ?
C52 H52 0.9300 . ?
C56 H56 0.9300 . ?
C56 C57 1.382(8) . ?
N1 H1A 0.8900 . ?
N1 H1B 0.8900 . ?
N1 C53 1.475(7) . ?
N1 C55 1.512(7) . ?
C53 H53A 0.9600 . ?
C53 H53B 0.9600 . ?
C53 H53C 0.9600 . ?
C55 H55A 0.9600 . ?
C55 H55B 0.9600 . ?
C55 H55C 0.9600 . ?
O0AA C0AA 1.206(10) . ?
O0AA C1AA 1.276(10) . ?
N2 N5 1.425(16) . ?
N2 C1AA 1.322(14) . ?
N2 C3AA 1.423(13) . ?
N2 C7AA 1.429(16) . ?
N2 C8AA 0.626(16) . ?
N5 C0AA 1.359(14) . ?
N5 C2AA 1.419(14) . ?
N5 C7AA 0.78(2) . ?
N5 C8AA 1.47(2) . ?
C0AA C1AA 1.809(14) . ?
C1AA C8AA 1.937(19) . ?
C3AA H3AA 0.9300 . ?
C3AA C8AA 1.29(2) . ?
C2AA H2AA 0.9700 . ?
C2AA H2AB 0.9700 . ?
C2AA C7AA 1.43(3) . ?
O1AA C4AA 1.232(9) . ?
N0AA C4AA 1.337(11) . ?
N0AA C6AA 1.462(12) . ?
N0AA C5AA 1.443(15) . ?
C4AA H4AA 0.9300 . ?
C6AA H6AA 0.9600 . ?
C6AA H6AB 0.9600 . ?
C6AA H6AC 0.9600 . ?
C5AA H5AA 0.9600 . ?
C5AA H5AB 0.9600 . ?
C5AA H5AC 0.9600 . ?
C7AA C8AA 1.14(3) . ?

loop_
_geom_torsion_atom_site_label_1
_geom_torsion_atom_site_label_2
_geom_torsion_atom_site_label_3
_geom_torsion_atom_site_label_4
_geom_torsion
_geom_torsion_site_symmetry_1
_geom_torsion_site_symmetry_2
_geom_torsion_site_symmetry_3
_geom_torsion_site_symmetry_4
_geom_torsion_publ_flag
Eu1 O1 C18 O3 -153.1(3) . . . . ?
Eu1 O2 C7 O7 4.5(4) 3_635 . . . ?
Eu1 O2 C7 C33 -174.6(3) 3_635 . . . ?
Eu1 O3 C18 O1 169.7(3) 2_645 . . . ?
Eu1 O4 C25 O6 16.7(4) . . . . ?
Eu1 O4 C25 C37 -160.8(3) . . . . ?
Eu1 O5 C24 O9 -9.9(5) 3_545 . . . ?
Eu1 O5 C24 C26 168.9(4) 3_545 . . . ?
Eu1 O6 C25 O4 -16.4(4) . . . . ?
Eu1 O6 C25 C37 161.0(4) . . . . ?
Eu1 O7 C7 O2 -4.5(4) 3_635 . . . ?
Eu1 O7 C7 C33 174.7(3) 3_635 . . . ?
Eu1 O9 C24 O5 10.0(5) 3_545 . . . ?
Eu1 O9 C24 C26 -168.8(3) 3_545 . . . ?
Eu1 C25 C37 C41 106.7(11) . . . . ?
Eu1 C25 C37 C47 -70.5(13) . . . . ?
Eu1 O0AA C0AA N5 -172.3(7) . . . . ?
Eu1 O0AA C0AA C1AA -154.3(7) . . . . ?
Eu1 O0AA C1AA N2 178.9(8) . . . . ?
Eu1 O0AA C1AA C0AA 155.3(7) . . . . ?
Eu1 O0AA C1AA C8AA -176.9(8) . . . . ?
O2 C7 C33 C51 -11.8(7) . . . . ?
O2 C7 C33 C57 170.6(7) . . . . ?
O4 C25 C37 C41 -172.7(5) . . . . ?
O4 C25 C37 C47 10.1(6) . . . . ?
O5 C24 C26 C30 -166.6(4) . . . . ?
O5 C24 C26 C39 8.5(7) . . . . ?
O6 C25 C37 C41 9.9(7) . . . . ?
O6 C25 C37 C47 -167.3(5) . . . . ?
O7 C7 C33 C51 169.0(5) . . . . ?
O7 C7 C33 C57 -8.6(9) . . . . ?
O9 C24 C26 C30 12.2(7) . . . . ?
O9 C24 C26 C39 -172.7(5) . . . . ?
C1 C2 C10 C16 173.6(4) . . . . ?
C1 C2 C21 C32 -173.7(4) . . . . ?
C1 C3 C8 C29 -178.4(4) . . . . ?
C1 C3 C38 C31 179.5(4) . . . . ?
C2 C1 C3 C8 -49.1(5) . . . . ?
C2 C1 C3 C38 129.9(4) . . . . ?
C2 C1 C9 C4 162.3(4) . . . . ?
C2 C1 C9 C5 -17.6(6) . . . . ?
C2 C10 C16 C6 -0.5(6) . . . . ?
C2 C21 C32 C6 0.8(6) . . . . ?
C3 C1 C2 C10 -41.2(5) . . . . ?
C3 C1 C2 C21 131.7(4) . . . . ?
C3 C1 C9 C4 -14.0(6) . . . . ?
C3 C1 C9 C5 166.1(4) . . . . ?
C3 C8 C29 C15 -1.0(6) . . . . ?
C4 C27 C28 C12 -1.4(7) . . . . ?
C5 C11 C22 C23 -0.8(6) . . . . ?
C6 C17 C44 C48 176.6(4) . . . . ?
C6 C17 C49 C50 -177.4(5) . . . . ?
C7 C33 C51 C52 177.4(6) . . . . ?
C7 C33 C57 F5 10.4(14) . . . . ?
C7 C33 C57 C56 -179.7(8) . . . . ?
C8 C3 C38 C31 -1.5(6) . . . . ?
C9 C1 C2 C10 142.3(4) . . . . ?
C9 C1 C2 C21 -44.8(6) . . . . ?
C9 C1 C3 C8 127.5(4) . . . . ?
C9 C1 C3 C38 -53.5(6) . . . . ?
C9 C4 C20 C19 -179.0(4) . . . . ?
C9 C4 C27 C28 179.5(4) . . . . ?
C9 C5 C11 C22 -178.2(4) . . . . ?
C9 C5 C36 C34 178.7(4) . . . . ?
C10 C2 C21 C32 -0.6(6) . . . . ?
C11 C5 C9 C1 -47.5(6) . . . . ?
C11 C5 C9 C4 132.6(4) . . . . ?
C11 C5 C36 C34 0.7(6) . . . . ?
C11 C22 C23 C14 -179.8(4) . . . . ?
C11 C22 C23 C34 1.2(6) . . . . ?
C12 C13 C40 C41 -179.4(5) . . . . ?
C12 C13 C46 C47 179.4(5) . . . . ?
C12 C19 C20 C4 0.3(7) . . . . ?
C13 C12 C19 C20 179.4(4) . . . . ?
C13 C12 C28 C27 -178.8(4) . . . . ?
C13 C40 C41 F1 178.6(5) . . . . ?
C13 C40 C41 C37 -0.6(8) . . . . ?
C13 C46 C47 C37 0.7(8) . . . . ?
C14 C23 C34 C36 -179.6(4) . . . . ?
C14 C35 C39 F2 178.0(5) . . . . ?
C14 C35 C39 C26 1.8(8) . . . . ?
C15 C31 C38 C3 -1.1(7) . . . . ?
C15 C42 C52 C51 -179.2(6) . . . . ?
C15 C42 C56 C57 177.1(8) . . . . ?
C16 C6 C17 C44 34.8(7) . . . . ?
C16 C6 C17 C49 -148.3(5) . . . . ?
C16 C6 C32 C21 -0.8(6) . . . . ?
C17 C6 C16 C10 -176.5(4) . . . . ?
C17 C6 C32 C21 176.5(4) . . . . ?
C17 C44 C48 F3 174.8(5) . . . . ?
C17 C44 C48 C45 0.2(8) . . . . ?
C17 C49 C50 F4 -177.6(7) . . . . ?
C17 C49 C50 C45 1.2(9) . . . . ?
C19 C12 C13 C40 148.4(5) . . . . ?
C19 C12 C13 C46 -32.3(7) . . . . ?
C19 C12 C28 C27 0.3(7) . . . . ?
C20 C4 C9 C1 -42.0(6) . . . . ?
C20 C4 C9 C5 138.0(4) . . . . ?
C20 C4 C27 C28 1.8(7) . . . . ?
C21 C2 C10 C16 0.5(6) . . . . ?
C22 C23 C34 C36 -0.7(7) . . . . ?
C23 C14 C35 C39 179.0(4) . . . . ?
C23 C14 C43 C30 179.1(4) . . . . ?
C23 C34 C36 C5 -0.3(7) . . . . ?
C24 C26 C30 C43 174.1(4) . . . . ?
C24 C26 C39 F2 8.2(7) . . . . ?
C24 C26 C39 C35 -175.8(4) . . . . ?
C25 C37 C41 F1 3.5(8) . . . . ?
C25 C37 C41 C40 -177.3(5) . . . . ?
C25 C37 C47 C46 177.4(5) . . . . ?
C26 C30 C43 C14 2.1(7) . . . . ?
C27 C4 C9 C1 140.5(4) . . . . ?
C27 C4 C9 C5 -39.6(5) . . . . ?
C27 C4 C20 C19 -1.4(6) . . . . ?
C28 C12 C13 C40 -32.4(7) . . . . ?
C28 C12 C13 C46 146.9(5) . . . . ?
C28 C12 C19 C20 0.2(7) . . . . ?
C29 C15 C31 C38 2.7(7) . . . . ?
C29 C15 C42 C52 172.3(5) . . . . ?
C29 C15 C42 C56 -13.4(8) . . . . ?
C30 C26 C39 F2 -176.5(5) . . . . ?
C30 C26 C39 C35 -0.6(7) . . . . ?
C31 C15 C29 C8 -1.6(6) . . . . ?
C31 C15 C42 C52 -5.7(7) . . . . ?
C31 C15 C42 C56 168.6(6) . . . . ?
C32 C6 C16 C10 0.6(6) . . . . ?
C32 C6 C17 C44 -142.4(5) . . . . ?
C32 C6 C17 C49 34.6(7) . . . . ?
C33 C51 C52 C42 0.5(12) . . . . ?
C35 C14 C23 C22 37.5(6) . . . . ?
C35 C14 C23 C34 -143.5(5) . . . . ?
C35 C14 C43 C30 -0.8(7) . . . . ?
C36 C5 C9 C1 134.6(4) . . . . ?
C36 C5 C9 C4 -45.4(5) . . . . ?
C36 C5 C11 C22 -0.2(6) . . . . ?
C38 C3 C8 C29 2.5(6) . . . . ?
C39 C26 C30 C43 -1.4(7) . . . . ?
C40 C13 C46 C47 -1.3(8) . . . . ?
C41 C37 C47 C46 0.0(8) . . . . ?
C42 C15 C29 C8 -179.7(4) . . . . ?
C42 C15 C31 C38 -179.3(4) . . . . ?
C42 C56 C57 F5 174.5(9) . . . . ?
C42 C56 C57 C33 4.0(16) . . . . ?
C43 C14 C23 C22 -142.4(4) . . . . ?
C43 C14 C23 C34 36.6(6) . . . . ?
C43 C14 C35 C39 -1.1(7) . . . . ?
C44 C17 C49 C50 -0.4(8) . . . . ?
C46 C13 C40 C41 1.2(7) . . . . ?
C47 C37 C41 F1 -179.2(5) . . . . ?
C47 C37 C41 C40 0.0(8) . . . . ?
C48 C45 C50 F4 177.3(7) . . . . ?
C48 C45 C50 C49 -1.3(9) . . . . ?
C48 C45 C54 O8 19.3(9) . . . . ?
C48 C45 C54 O10 -159.0(7) . . . . ?
C49 C17 C44 C48 -0.3(7) . . . . ?
C50 C45 C48 F3 -173.2(6) . . . . ?
C50 C45 C48 C44 0.6(8) . . . . ?
C50 C45 C54 O8 -162.9(6) . . . . ?
C50 C45 C54 O10 18.8(10) . . . . ?
C51 C33 C57 F5 -167.3(9) . . . . ?
C51 C33 C57 C56 2.6(13) . . . . ?
C52 C42 C56 C57 -8.1(12) . . . . ?
C54 C45 C48 F3 4.7(9) . . . . ?
C54 C45 C48 C44 178.5(5) . . . . ?
C54 C45 C50 F4 -0.6(11) . . . . ?
C54 C45 C50 C49 -179.2(6) . . . . ?
C56 C42 C52 C51 6.1(10) . . . . ?
C57 C33 C51 C52 -4.8(11) . . . . ?
O0AA C0AA C1AA N2 -160.2(10) . . . . ?
O0AA C0AA C1AA C8AA -156.2(9) . . . . ?
N2 N5 C0AA O0AA 8.6(13) . . . . ?
N2 N5 C0AA C1AA -4.1(8) . . . . ?
N2 N5 C2AA C7AA -45(2) . . . . ?
N2 N5 C7AA C2AA 149.8(13) . . . . ?
N2 N5 C7AA C8AA 6.1(19) . . . . ?
N2 N5 C8AA C1AA -9(2) . . . . ?
N2 N5 C8AA C3AA 54(3) . . . . ?
N2 N5 C8AA C7AA -166(4) . . . . ?
N2 C3AA C8AA N5 -51(3) . . . . ?
N2 C3AA C8AA C1AA 8(2) . . . . ?
N2 C3AA C8AA C7AA -131(10) . . . . ?
N2 C7AA C8AA N5 14(4) . . . . ?
N2 C7AA C8AA C1AA -9(2) . . . . ?
N2 C7AA C8AA C3AA 129(10) . . . . ?
N5 N2 C1AA O0AA -19.7(13) . . . . ?
N5 N2 C1AA C0AA -4.2(8) . . . . ?
N5 N2 C1AA C8AA -82(14) . . . . ?
N5 N2 C3AA C8AA 37(2) . . . . ?
N5 N2 C7AA C2AA -44(2) . . . . ?
N5 N2 C7AA C8AA -166(5) . . . . ?
N5 N2 C8AA C1AA 83(14) . . . . ?
N5 N2 C8AA C3AA -156.9(12) . . . . ?
N5 N2 C8AA C7AA 8(3) . . . . ?
N5 C0AA C1AA O0AA 164.7(9) . . . . ?
N5 C0AA C1AA N2 4.4(9) . . . . ?
N5 C0AA C1AA C8AA 8.5(9) . . . . ?
N5 C2AA C7AA N2 44(2) . . . . ?
N5 C2AA C7AA C8AA 81(4) . . . . ?
N5 C7AA C8AA N2 -14(4) . . . . ?
N5 C7AA C8AA C1AA -23(3) . . . . ?
N5 C7AA C8AA C3AA 115(7) . . . . ?
C0AA O0AA C1AA N2 23.6(12) . . . . ?
C0AA O0AA C1AA C8AA 27.8(11) . . . . ?
C0AA N5 C2AA C7AA 153(3) . . . . ?
C0AA N5 C7AA N2 81(4) . . . . ?
C0AA N5 C7AA C2AA -129(4) . . . . ?
C0AA N5 C7AA C8AA 88(5) . . . . ?
C0AA N5 C8AA N2 22(3) . . . . ?
C0AA N5 C8AA C1AA 12.7(14) . . . . ?
C0AA N5 C8AA C3AA 76(4) . . . . ?
C0AA N5 C8AA C7AA -144(3) . . . . ?
C1AA O0AA C0AA N5 -18.0(11) . . . . ?
C1AA N2 N5 C0AA 5.6(11) . . . . ?
C1AA N2 N5 C2AA -158.6(16) . . . . ?
C1AA N2 N5 C7AA 156(2) . . . . ?
C1AA N2 N5 C8AA 167(3) . . . . ?
C1AA N2 C3AA C8AA -167(4) . . . . ?
C1AA N2 C7AA N5 -30(3) . . . . ?
C1AA N2 C7AA C2AA -74(3) . . . . ?
C1AA N2 C7AA C8AA 165(4) . . . . ?
C1AA N2 C8AA N5 -83(14) . . . . ?
C1AA N2 C8AA C3AA 120(14) . . . . ?
C1AA N2 C8AA C7AA -76(15) . . . . ?
C3AA N2 N5 C0AA 164.9(16) . . . . ?
C3AA N2 N5 C2AA 1(3) . . . . ?
C3AA N2 N5 C7AA -45(3) . . . . ?
C3AA N2 N5 C8AA -34(2) . . . . ?
C3AA N2 C1AA O0AA 175.7(10) . . . . ?
C3AA N2 C1AA C0AA -168.8(12) . . . . ?
C3AA N2 C1AA C8AA 114(15) . . . . ?
C3AA N2 C7AA N5 150(2) . . . . ?
C3AA N2 C7AA C2AA 106(3) . . . . ?
C3AA N2 C7AA C8AA -15(3) . . . . ?
C3AA N2 C8AA N5 156.9(12) . . . . ?
C3AA N2 C8AA C1AA -120(14) . . . . ?
C3AA N2 C8AA C7AA 164(3) . . . . ?
C2AA N5 C0AA O0AA 176.0(12) . . . . ?
C2AA N5 C0AA C1AA 163.2(13) . . . . ?
C2AA N5 C7AA N2 -149.8(13) . . . . ?
C2AA N5 C7AA C8AA -144(2) . . . . ?
C2AA N5 C8AA N2 -155(3) . . . . ?
C2AA N5 C8AA C1AA -164.0(12) . . . . ?
C2AA N5 C8AA C3AA -101(4) . . . . ?
C2AA N5 C8AA C7AA 39(3) . . . . ?
C2AA C7AA C8AA N2 -87(5) . . . . ?
C2AA C7AA C8AA N5 -73(5) . . . . ?
C2AA C7AA C8AA C1AA -96(4) . . . . ?
C2AA C7AA C8AA C3AA 42(11) . . . . ?
C6AA N0AA C4AA O1AA -174.5(8) . . . . ?
C5AA N0AA C4AA O1AA 6.1(14) . . . . ?
C7AA N2 N5 C0AA -150(3) . . . . ?
C7AA N2 N5 C2AA 45(2) . . . . ?
C7AA N2 N5 C8AA 11(4) . . . . ?
C7AA N2 C1AA O0AA -5(2) . . . . ?
C7AA N2 C1AA C0AA 11.0(19) . . . . ?
C7AA N2 C1AA C8AA -67(14) . . . . ?
C7AA N2 C3AA C8AA 13(3) . . . . ?
C7AA N2 C8AA N5 -8(3) . . . . ?
C7AA N2 C8AA C1AA 76(15) . . . . ?
C7AA N2 C8AA C3AA -164(3) . . . . ?
C7AA N5 C0AA O0AA -66(5) . . . . ?
C7AA N5 C0AA C1AA -79(4) . . . . ?
C7AA N5 C8AA N2 166(4) . . . . ?
C7AA N5 C8AA C1AA 157(3) . . . . ?
C7AA N5 C8AA C3AA -140(4) . . . . ?
C8AA N2 N5 C0AA -162(3) . . . . ?
C8AA N2 N5 C2AA 34(4) . . . . ?
C8AA N2 N5 C7AA -11(4) . . . . ?
C8AA N2 C1AA O0AA 62(15) . . . . ?
C8AA N2 C1AA C0AA 78(14) . . . . ?
C8AA N2 C7AA N5 166(5) . . . . ?
C8AA N2 C7AA C2AA 122(4) . . . . ?
C8AA N5 C0AA O0AA -0.5(19) . . . . ?
C8AA N5 C0AA C1AA -13.3(14) . . . . ?
C8AA N5 C2AA C7AA -30(2) . . . . ?
C8AA N5 C7AA N2 -6.1(19) . . . . ?
C8AA N5 C7AA C2AA 144(2) . . . . ?

loop_
_platon_squeeze_void_nr
_platon_squeeze_void_average_x
_platon_squeeze_void_average_y
_platon_squeeze_void_average_z
_platon_squeeze_void_volume
_platon_squeeze_void_count_electrons
_platon_squeeze_void_content
1 0.000 -0.016 0.000 684 211 ' '
2 0.500 -0.018 0.000 697 193 ' '
3 0.500 -0.022 0.500 697 193 ' '
4 1.000 -0.025 0.500 684 211 ' '
